data_7118258
loop_
_publ_author_name
'Nitsch, J\"orn'
'Lacemon, Frederick'
'Lorbach, Andreas'
'Eichhorn, Antonius'
'Cisnetti, Federico'
'Steffen, Andreas'

_publ_section_title
;
 Cuprophilic interactions in highly luminescent dicopper(i)-NHC-picolyl
 complexes - fast phosphorescence or TADF?
;
_journal_issue 14
_journal_name_full 'Chemical communications (Cambridge, England)'
_journal_page_first 2932
_journal_page_last 2935
_journal_paper_doi 10.1039/c5cc09659f
_journal_volume 52
_journal_year 2016
_chemical_formula_moiety 'C36 H38 Cl2 Cu2 N6, 2(C H2 Cl2)'
_chemical_formula_sum 'C38 H42 Cl6 Cu2 N6'
_chemical_formula_weight 922.55
_chemical_name_systematic
;
 ?
;
_space_group_crystal_system triclinic
_space_group_IT_number 2
_space_group_name_Hall '-P 1'
_space_group_name_H-M_alt 'P -1'
_symmetry_space_group_name_Hall '-P 1'
_symmetry_space_group_name_H-M 'P -1'
_atom_sites_solution_hydrogens geom
_atom_sites_solution_primary iterative
_audit_creation_date 2014-10-26
_audit_creation_method
;
Olex2 1.2
(compiled 2014.09.19 svn.r3010 for OlexSys, GUI svn.r4874)
;
_audit_update_record
;
2014-12-09 deposited with the CCDC.
2015-12-18 downloaded from the CCDC.
;
_cell_angle_alpha 85.272(3)
_cell_angle_beta 84.430(3)
_cell_angle_gamma 77.543(3)
_cell_formula_units_Z 1
_cell_length_a 8.2153(8)
_cell_length_b 11.1662(10)
_cell_length_c 11.5343(11)
_cell_measurement_reflns_used 5572
_cell_measurement_temperature 290
_cell_measurement_theta_max 26.00
_cell_measurement_theta_min 2.50
_cell_volume 1026.24(17)
_computing_cell_refinement 'SAINT v8.34A (Bruker, 2013)'
_computing_data_reduction 'SAINT v8.34A (Bruker, 2013)'
_computing_molecular_graphics 'Olex2 (Dolomanov et al., 2009)'
_computing_publication_material 'Olex2 (Dolomanov et al., 2009)'
_computing_structure_refinement 'XL (Sheldrick, 2008)'
_computing_structure_solution 'olex2.solve (Bourhis et al., 2013)'
_diffrn_ambient_temperature 290
_diffrn_measured_fraction_theta_full 1.000
_diffrn_measured_fraction_theta_max 0.999
_diffrn_measurement_device_type 'Bruker APEX-II CCD'
_diffrn_measurement_method '\f and \w scans'
_diffrn_radiation_type MoK\a
_diffrn_radiation_wavelength 0.71073
_diffrn_reflns_av_R_equivalents 0.0236
_diffrn_reflns_av_unetI/netI 0.0256
_diffrn_reflns_laue_measured_fraction_full 1.000
_diffrn_reflns_laue_measured_fraction_max 0.999
_diffrn_reflns_limit_h_max 10
_diffrn_reflns_limit_h_min -10
_diffrn_reflns_limit_k_max 14
_diffrn_reflns_limit_k_min -14
_diffrn_reflns_limit_l_max 14
_diffrn_reflns_limit_l_min -14
_diffrn_reflns_number 13923
_diffrn_reflns_point_group_measured_fraction_full 1.000
_diffrn_reflns_point_group_measured_fraction_max 0.999
_diffrn_reflns_theta_full 26.000
_diffrn_reflns_theta_max 26.787
_diffrn_reflns_theta_min 1.777
_diffrn_standards_number 0
_exptl_absorpt_coefficient_mu 1.463
_exptl_absorpt_correction_T_max 1.0000
_exptl_absorpt_correction_T_min 0.8587
_exptl_absorpt_correction_type multi-scan
_exptl_absorpt_process_details
;
SADABS-2012/1 (Bruker,2012) was used for absorption correction.
wR2(int) was 0.0564 before and 0.0340 after correction.
The Ratio of minimum to maximum transmission is 0.8587.
The \l/2 correction factor is 0.0015.
;
_exptl_crystal_colour yellow
_exptl_crystal_colour_primary yellow
_exptl_crystal_density_diffrn 1.493
_exptl_crystal_description block
_exptl_crystal_F_000 472
_exptl_crystal_size_max 0.546
_exptl_crystal_size_mid 0.431
_exptl_crystal_size_min 0.31
_refine_diff_density_max 0.622
_refine_diff_density_min -0.608
_refine_diff_density_rms 0.156
_refine_ls_extinction_method none
_refine_ls_goodness_of_fit_ref 1.161
_refine_ls_hydrogen_treatment constr
_refine_ls_matrix_type full
_refine_ls_number_parameters 238
_refine_ls_number_reflns 4388
_refine_ls_number_restraints 0
_refine_ls_restrained_S_all 1.161
_refine_ls_R_factor_all 0.0467
_refine_ls_R_factor_gt 0.0337
_refine_ls_shift/su_max 0.001
_refine_ls_shift/su_mean 0.000
_refine_ls_structure_factor_coef Fsqd
_refine_ls_weighting_details 'w=1/[\s^2^(Fo^2^)+(0.0647P)^2^+0.1746P] where P=(Fo^2^+2Fc^2^)/3'
_refine_ls_weighting_scheme calc
_refine_ls_wR_factor_gt 0.0973
_refine_ls_wR_factor_ref 0.1175
_reflns_Friedel_coverage 0.000
_reflns_number_gt 3628
_reflns_number_total 4388
_reflns_threshold_expression 'I > 2\s(I)'
_cod_data_source_file c5cc09659f2.cif
_cod_data_source_block al063_0m
_cod_depositor_comments 'Adding full bibliography for 7118258--7118266.cif.'
_cod_database_code 7118258
_shelxl_version_number 2013-4
_shelx_space_group_comment
;
The symmetry employed for this shelxl refinement is uniquely defined
by the following loop, which should always be used as a source of
symmetry information in preference to the above space-group names.
They are only intended as comments.
;
_shelx_estimated_absorpt_t_max 0.660
_shelx_estimated_absorpt_t_min 0.502
_olex2_refinement_description
;
1. Fixed Uiso
 At 1.2 times of:
  All C(H) groups, All C(H,H) groups
 At 1.5 times of:
  All C(H,H,H) groups
2.a Secondary CH2 refined with riding coordinates:
 C19(H19A,H19B), C13(H13A,H13B)
2.b Aromatic/amide H refined with riding coordinates:
 C2(H2), C8(H8), C17(H17), C15(H15), C6(H6), C18(H18), C16(H16), C3(H3)
2.c Idealised Me refined as rotating group:
 C10(H10A,H10B,H10C), C12(H12A,H12B,H12C), C11(H11A,H11B,H11C)
;
_olex2_submission_special_instructions 'No special instructions were received'

loop_
_space_group_symop_operation_xyz
'x, y, z'
'-x, -y, -z'

loop_
_atom_site_label
_atom_site_type_symbol
_atom_site_fract_x
_atom_site_fract_y
_atom_site_fract_z
_atom_site_U_iso_or_equiv
_atom_site_adp_type
_atom_site_occupancy
_atom_site_site_symmetry_order
_atom_site_calc_flag
_atom_site_refinement_flags_posn
Cu1 Cu 0.46333(4) 0.47832(3) 0.39387(3) 0.03966(13) Uani 1 1 d .
Cl1 Cl 0.24486(8) 0.57992(6) 0.27955(6) 0.04572(18) Uani 1 1 d .
Cl3 Cl 0.35869(14) 0.89636(11) 0.10519(9) 0.0908(3) Uani 1 1 d .
Cl2 Cl 0.67518(16) 0.73838(13) 0.04920(12) 0.1169(5) Uani 1 1 d .
N1 N 0.4191(2) 0.24364(17) 0.50872(16) 0.0319(4) Uani 1 1 d .
N3 N 0.3509(2) 0.54943(17) 0.73870(17) 0.0328(4) Uani 1 1 d .
N2 N 0.2390(2) 0.38892(16) 0.58526(15) 0.0284(4) Uani 1 1 d .
C2 C 0.3039(3) 0.1896(2) 0.5778(2) 0.0396(6) Uani 1 1 d .
H2 H 0.3044 0.1061 0.5886 0.048 Uiso 1 1 calc R
C9 C 0.7098(3) 0.1479(2) 0.4487(2) 0.0379(5) Uani 1 1 d .
C8 C 0.8251(3) 0.0990(2) 0.3605(3) 0.0457(6) Uani 1 1 d .
H8 H 0.9378 0.0784 0.3743 0.055 Uiso 1 1 calc R
C14 C 0.1902(3) 0.5459(2) 0.73025(19) 0.0301(5) Uani 1 1 d .
C7 C 0.7793(4) 0.0795(3) 0.2529(3) 0.0504(7) Uani 1 1 d .
C1 C 0.3797(3) 0.3684(2) 0.5117(2) 0.0303(5) Uani 1 1 d .
C10 C 0.3100(4) 0.2002(3) 0.2912(3) 0.0603(8) Uani 1 1 d .
H10A H 0.2756 0.2880 0.2905 0.090 Uiso 1 1 calc GR
H10B H 0.2421 0.1634 0.3502 0.090 Uiso 1 1 calc GR
H10C H 0.2969 0.1733 0.2164 0.090 Uiso 1 1 calc GR
C17 C 0.2775(4) 0.6103(3) 0.9336(2) 0.0505(7) Uani 1 1 d .
H17 H 0.3107 0.6323 1.0023 0.061 Uiso 1 1 calc R
C15 C 0.0687(3) 0.5742(2) 0.8206(2) 0.0417(6) Uani 1 1 d .
H15 H -0.0417 0.5712 0.8119 0.050 Uiso 1 1 calc R
C5 C 0.4900(3) 0.1623(2) 0.3172(2) 0.0413(6) Uani 1 1 d .
C6 C 0.6109(4) 0.1104(3) 0.2329(2) 0.0516(7) Uani 1 1 d .
H6 H 0.5784 0.0960 0.1612 0.062 Uiso 1 1 calc R
C4 C 0.5426(3) 0.1820(2) 0.4242(2) 0.0334(5) Uani 1 1 d .
C18 C 0.3918(3) 0.5807(2) 0.8403(2) 0.0436(6) Uani 1 1 d .
H18 H 0.5030 0.5823 0.8477 0.052 Uiso 1 1 calc R
C16 C 0.1128(4) 0.6072(3) 0.9242(2) 0.0497(7) Uani 1 1 d .
H16 H 0.0329 0.6268 0.9863 0.060 Uiso 1 1 calc R
C19 C 0.5133(4) 0.7789(3) 0.1546(3) 0.0697(9) Uani 1 1 d .
H19A H 0.4657 0.7078 0.1796 0.084 Uiso 1 1 calc R
H19B H 0.5568 0.8042 0.2218 0.084 Uiso 1 1 calc R
C12 C 0.7632(4) 0.1605(3) 0.5672(3) 0.0601(8) Uani 1 1 d .
H12A H 0.7189 0.1048 0.6231 0.090 Uiso 1 1 calc GR
H12B H 0.7218 0.2432 0.5894 0.090 Uiso 1 1 calc GR
H12C H 0.8831 0.1415 0.5648 0.090 Uiso 1 1 calc GR
C11 C 0.9096(5) 0.0272(4) 0.1583(3) 0.0851(12) Uani 1 1 d .
H11A H 0.9176 0.0894 0.0966 0.128 Uiso 1 1 calc GR
H11B H 0.8781 -0.0412 0.1279 0.128 Uiso 1 1 calc GR
H11C H 1.0160 0.0003 0.1903 0.128 Uiso 1 1 calc GR
C13 C 0.1470(3) 0.5114(2) 0.6151(2) 0.0325(5) Uani 1 1 d .
H13A H 0.0279 0.5137 0.6188 0.039 Uiso 1 1 calc R
H13B H 0.1724 0.5714 0.5541 0.039 Uiso 1 1 calc R
C3 C 0.1911(3) 0.2815(2) 0.6263(2) 0.0387(5) Uani 1 1 d .
H3 H 0.0988 0.2738 0.6775 0.046 Uiso 1 1 calc R

loop_
_atom_site_aniso_label
_atom_site_aniso_U_11
_atom_site_aniso_U_22
_atom_site_aniso_U_33
_atom_site_aniso_U_23
_atom_site_aniso_U_13
_atom_site_aniso_U_12
Cu1 0.03341(19) 0.0448(2) 0.0377(2) 0.00437(13) 0.00969(13) -0.00972(13)
Cl1 0.0301(3) 0.0578(4) 0.0493(4) -0.0053(3) -0.0027(3) -0.0088(3)
Cl3 0.0820(7) 0.1030(8) 0.0704(6) -0.0048(5) -0.0017(5) 0.0153(6)
Cl2 0.0913(9) 0.1244(10) 0.1026(9) 0.0117(7) 0.0298(7) 0.0252(7)
N1 0.0332(10) 0.0301(10) 0.0309(10) -0.0020(7) 0.0053(8) -0.0069(8)
N3 0.0300(10) 0.0374(11) 0.0314(10) -0.0068(8) 0.0048(8) -0.0092(8)
N2 0.0249(9) 0.0331(10) 0.0277(9) -0.0054(7) 0.0028(7) -0.0082(7)
C2 0.0452(15) 0.0340(12) 0.0419(14) -0.0013(10) 0.0062(11) -0.0180(10)
C9 0.0380(14) 0.0286(12) 0.0457(14) -0.0038(10) -0.0015(11) -0.0039(10)
C8 0.0336(14) 0.0378(14) 0.0614(18) -0.0019(12) 0.0041(12) -0.0022(10)
C14 0.0292(11) 0.0285(11) 0.0307(11) -0.0030(8) 0.0042(9) -0.0041(8)
C7 0.0476(16) 0.0457(15) 0.0491(16) -0.0038(12) 0.0157(13) 0.0014(12)
C1 0.0260(11) 0.0319(11) 0.0321(12) -0.0016(9) 0.0019(9) -0.0061(8)
C10 0.0465(18) 0.080(2) 0.0515(18) -0.0168(15) -0.0079(14) -0.0009(15)
C17 0.0569(18) 0.0631(18) 0.0351(14) -0.0173(12) 0.0026(12) -0.0180(14)
C15 0.0307(13) 0.0494(15) 0.0426(14) -0.0094(11) 0.0096(10) -0.0060(10)
C5 0.0422(14) 0.0405(13) 0.0375(14) -0.0042(10) 0.0016(11) -0.0021(11)
C6 0.0593(18) 0.0542(17) 0.0347(14) -0.0085(12) 0.0034(12) 0.0015(13)
C4 0.0356(13) 0.0268(11) 0.0352(12) -0.0028(9) 0.0047(10) -0.0038(9)
C18 0.0370(14) 0.0557(16) 0.0423(14) -0.0141(12) 0.0019(11) -0.0172(12)
C16 0.0473(16) 0.0585(17) 0.0411(15) -0.0166(12) 0.0171(12) -0.0101(13)
C19 0.061(2) 0.089(3) 0.056(2) 0.0104(17) -0.0075(16) -0.0137(18)
C12 0.0544(19) 0.0601(19) 0.065(2) -0.0193(15) -0.0176(15) 0.0010(14)
C11 0.067(2) 0.101(3) 0.068(2) -0.016(2) 0.0273(19) 0.015(2)
C13 0.0247(11) 0.0357(12) 0.0347(12) -0.0034(9) 0.0013(9) -0.0024(9)
C3 0.0362(13) 0.0438(14) 0.0379(13) -0.0020(10) 0.0087(10) -0.0175(10)

loop_
_atom_type_symbol
_atom_type_description
_atom_type_scat_dispersion_real
_atom_type_scat_dispersion_imag
_atom_type_scat_source
C C 0.0033 0.0016 'International Tables Vol C Tables 4.2.6.8 and 6.1.1.4'
H H 0.0000 0.0000 'International Tables Vol C Tables 4.2.6.8 and 6.1.1.4'
Cl Cl 0.1484 0.1585 'International Tables Vol C Tables 4.2.6.8 and 6.1.1.4'
Cu Cu 0.3201 1.2651 'International Tables Vol C Tables 4.2.6.8 and 6.1.1.4'
N N 0.0061 0.0033 'International Tables Vol C Tables 4.2.6.8 and 6.1.1.4'

loop_
_geom_angle_atom_site_label_1
_geom_angle_atom_site_label_2
_geom_angle_atom_site_label_3
_geom_angle
_geom_angle_site_symmetry_1
_geom_angle_site_symmetry_3
Cl1 Cu1 Cu1 130.63(2) . 2_666
N3 Cu1 Cu1 119.54(6) 2_666 2_666
N3 Cu1 Cl1 97.36(6) 2_666 .
C1 Cu1 Cu1 69.57(7) . 2_666
C1 Cu1 Cl1 109.62(7) . .
C1 Cu1 N3 132.70(9) . 2_666
C2 N1 C4 125.00(19) . .
C1 N1 C2 111.40(19) . .
C1 N1 C4 122.26(19) . .
C14 N3 Cu1 125.36(15) . 2_666
C18 N3 Cu1 116.99(16) . 2_666
C18 N3 C14 117.5(2) . .
C1 N2 C13 123.78(18) . .
C1 N2 C3 112.06(18) . .
C3 N2 C13 124.15(19) . .
N1 C2 H2 126.7 . .
C3 C2 N1 106.6(2) . .
C3 C2 H2 126.7 . .
C8 C9 C4 117.6(2) . .
C8 C9 C12 120.9(2) . .
C4 C9 C12 121.6(2) . .
C9 C8 H8 118.8 . .
C7 C8 C9 122.4(3) . .
C7 C8 H8 118.8 . .
N3 C14 C15 122.4(2) . .
N3 C14 C13 116.63(19) . .
C15 C14 C13 120.9(2) . .
C8 C7 C6 118.5(2) . .
C8 C7 C11 120.7(3) . .
C6 C7 C11 120.8(3) . .
N1 C1 Cu1 123.56(16) . .
N2 C1 Cu1 129.58(16) . .
N2 C1 N1 103.34(18) . .
H10A C10 H10B 109.5 . .
H10A C10 H10C 109.5 . .
H10B C10 H10C 109.5 . .
C5 C10 H10A 109.5 . .
C5 C10 H10B 109.5 . .
C5 C10 H10C 109.5 . .
C18 C17 H17 120.5 . .
C18 C17 C16 119.0(3) . .
C16 C17 H17 120.5 . .
C14 C15 H15 120.4 . .
C14 C15 C16 119.2(2) . .
C16 C15 H15 120.4 . .
C6 C5 C10 120.5(3) . .
C6 C5 C4 117.8(2) . .
C4 C5 C10 121.6(2) . .
C7 C6 H6 119.2 . .
C5 C6 C7 121.7(3) . .
C5 C6 H6 119.2 . .
C9 C4 N1 120.1(2) . .
C9 C4 C5 122.0(2) . .
C5 C4 N1 117.9(2) . .
N3 C18 C17 123.2(2) . .
N3 C18 H18 118.4 . .
C17 C18 H18 118.4 . .
C17 C16 C15 118.6(2) . .
C17 C16 H16 120.7 . .
C15 C16 H16 120.7 . .
Cl3 C19 Cl2 112.29(19) . .
Cl3 C19 H19A 109.1 . .
Cl3 C19 H19B 109.1 . .
Cl2 C19 H19A 109.1 . .
Cl2 C19 H19B 109.1 . .
H19A C19 H19B 107.9 . .
C9 C12 H12A 109.5 . .
C9 C12 H12B 109.5 . .
C9 C12 H12C 109.5 . .
H12A C12 H12B 109.5 . .
H12A C12 H12C 109.5 . .
H12B C12 H12C 109.5 . .
C7 C11 H11A 109.5 . .
C7 C11 H11B 109.5 . .
C7 C11 H11C 109.5 . .
H11A C11 H11B 109.5 . .
H11A C11 H11C 109.5 . .
H11B C11 H11C 109.5 . .
N2 C13 C14 112.13(18) . .
N2 C13 H13A 109.2 . .
N2 C13 H13B 109.2 . .
C14 C13 H13A 109.2 . .
C14 C13 H13B 109.2 . .
H13A C13 H13B 107.9 . .
N2 C3 H3 126.7 . .
C2 C3 N2 106.6(2) . .
C2 C3 H3 126.7 . .

loop_
_geom_bond_atom_site_label_1
_geom_bond_atom_site_label_2
_geom_bond_distance
_geom_bond_site_symmetry_2
Cu1 Cu1 2.6832(7) 2_666
Cu1 Cl1 2.3625(7) .
Cu1 N3 2.0454(19) 2_666
Cu1 C1 1.932(2) .
Cl3 C19 1.720(4) .
Cl2 C19 1.723(4) .
N1 C2 1.384(3) .
N1 C1 1.363(3) .
N1 C4 1.439(3) .
N3 Cu1 2.0453(19) 2_666
N3 C14 1.343(3) .
N3 C18 1.342(3) .
N2 C1 1.356(3) .
N2 C13 1.464(3) .
N2 C3 1.376(3) .
C2 H2 0.9300 .
C2 C3 1.344(4) .
C9 C8 1.383(4) .
C9 C4 1.394(3) .
C9 C12 1.501(4) .
C8 H8 0.9300 .
C8 C7 1.379(4) .
C14 C15 1.378(3) .
C14 C13 1.508(3) .
C7 C6 1.388(4) .
C7 C11 1.512(4) .
C10 H10A 0.9600 .
C10 H10B 0.9600 .
C10 H10C 0.9600 .
C10 C5 1.501(4) .
C17 H17 0.9300 .
C17 C18 1.370(4) .
C17 C16 1.375(4) .
C15 H15 0.9300 .
C15 C16 1.382(4) .
C5 C6 1.387(4) .
C5 C4 1.396(4) .
C6 H6 0.9300 .
C18 H18 0.9300 .
C16 H16 0.9300 .
C19 H19A 0.9700 .
C19 H19B 0.9700 .
C12 H12A 0.9600 .
C12 H12B 0.9600 .
C12 H12C 0.9600 .
C11 H11A 0.9600 .
C11 H11B 0.9600 .
C11 H11C 0.9600 .
C13 H13A 0.9700 .
C13 H13B 0.9700 .
C3 H3 0.9300 .

loop_
_geom_torsion_atom_site_label_1
_geom_torsion_atom_site_label_2
_geom_torsion_atom_site_label_3
_geom_torsion_atom_site_label_4
_geom_torsion
_geom_torsion_site_symmetry_1
Cu1 N3 C14 C15 -175.14(18) 2_666
Cu1 N3 C14 C13 3.7(3) 2_666
Cu1 N3 C18 C17 175.3(2) 2_666
N1 C2 C3 N2 0.4(3) .
N3 C14 C15 C16 -0.3(4) .
N3 C14 C13 N2 60.1(3) .
C2 N1 C1 Cu1 -159.90(18) .
C2 N1 C1 N2 0.7(3) .
C2 N1 C4 C9 -104.8(3) .
C2 N1 C4 C5 77.5(3) .
C9 C8 C7 C6 0.0(4) .
C9 C8 C7 C11 179.2(3) .
C8 C9 C4 N1 -174.3(2) .
C8 C9 C4 C5 3.2(4) .
C8 C7 C6 C5 1.4(4) .
C14 N3 C18 C17 -1.0(4) .
C14 C15 C16 C17 -0.1(4) .
C1 N1 C2 C3 -0.7(3) .
C1 N1 C4 C9 89.6(3) .
C1 N1 C4 C5 -88.1(3) .
C1 N2 C13 C14 -98.4(2) .
C1 N2 C3 C2 0.0(3) .
C10 C5 C6 C7 177.2(3) .
C10 C5 C4 N1 -1.9(4) .
C10 C5 C4 C9 -179.5(3) .
C15 C14 C13 N2 -121.0(2) .
C6 C5 C4 N1 175.7(2) .
C6 C5 C4 C9 -1.9(4) .
C4 N1 C2 C3 -167.7(2) .
C4 N1 C1 Cu1 7.5(3) .
C4 N1 C1 N2 168.0(2) .
C4 C9 C8 C7 -2.3(4) .
C4 C5 C6 C7 -0.5(4) .
C18 N3 C14 C15 0.8(3) .
C18 N3 C14 C13 179.6(2) .
C18 C17 C16 C15 -0.1(5) .
C16 C17 C18 N3 0.6(5) .
C12 C9 C8 C7 176.2(3) .
C12 C9 C4 N1 7.2(4) .
C12 C9 C4 C5 -175.2(3) .
C11 C7 C6 C5 -177.8(3) .
C13 N2 C1 Cu1 -20.1(3) .
C13 N2 C1 N1 -179.03(19) .
C13 N2 C3 C2 178.6(2) .
C13 C14 C15 C16 -179.0(2) .
C3 N2 C1 Cu1 158.52(19) .
C3 N2 C1 N1 -0.4(2) .
C3 N2 C13 C14 83.1(3) .
